data_2003122
loop_
_publ_author_name
'Peterkov\'a, J.'
'Dusek, M.'
'Petr\'icek, V.'
'Loub, J.'

_publ_section_title
;
 Structures of Fluoroarsenates KAsF~6<i>n~</i>(OH)~<i>n~</i>, <i>n</i>
 = 0, 1, 2: Application of the Heavy-Atom Method for Modulated
 Structures
;
_journal_issue 6
_journal_name_full 'Acta Crystallographica Section B'
_journal_page_first 809
_journal_page_last 818
_journal_paper_doi 10.1107/S0108768198006351
_journal_volume 54
_journal_year 1998
_chemical_formula_sum 'As F4 H2 K O2'
_symmetry_cell_setting monoclinic
_symmetry_space_group_name_Hall '-C 2yc'
_symmetry_space_group_name_H-M 'C 1 2/c 1'
_cell_angle_alpha 90
_cell_angle_beta 99.36(2)
_cell_angle_gamma 90
_cell_formula_units_Z 4
_cell_length_a 4.8180(10)
_cell_length_b 16.001(4)
_cell_length_c 6.374(2)
_cell_volume 484.8(2)
_diffrn_radiation_type 'Ag K\a'
_diffrn_radiation_wavelength 0.5609
_cod_data_source_file sh0109.cif
_cod_data_source_block C
_cod_original_sg_symbol_H-M 'C 2/c'
_cod_database_code 2003122

loop_
_atom_site_label
_atom_site_fract_x
_atom_site_fract_y
_atom_site_fract_z
_atom_site_U_iso_or_equiv
_atom_site_attached_hydrogens
As 0.000 0.63103(2) 0.25 ? 0
K 0.5 0.59091(7) 0.75 ? 0
F1 -0.0994(5) 0.62720(10) 0.4993(3) ? 0
F2 0.2376(5) 0.55190(10) 0.3314(4) ? 0
O3 0.2594(6) 0.7042(2) 0.3346(5) ? 1
